data_7134322
loop_
_publ_author_name
'Sujilkumar, Suvarna'
'Kalyani, Agaja'
'Hariharan, Mahesh'

_publ_section_title
;
 Room-temperature phosphorescence in crystalline bifurcating
 halogen&#x22ef;halogen synthon containing chromophore.
;
_journal_issue 29
_journal_name_full 'Chemical communications (Cambridge, England)'
_journal_page_first 5463
_journal_page_last 5466
_journal_paper_doi 10.1039/d5cc00496a
_journal_volume 61
_journal_year 2025
_chemical_absolute_configuration rm
_chemical_formula_moiety 'C24 H12 Br4'
_chemical_formula_sum 'C24 H12 Br4'
_chemical_formula_weight 619.98
_space_group_crystal_system monoclinic
_space_group_IT_number 7
_space_group_name_Hall 'P -2yc'
_space_group_name_H-M_alt 'P 1 c 1'
_atom_sites_solution_hydrogens geom
_audit_creation_method SHELXL-2018/3
_audit_update_record
;
2025-01-03 deposited with the CCDC.	2025-03-11 downloaded from the CCDC.
;
_cell_angle_alpha 90
_cell_angle_beta 90.0060(10)
_cell_angle_gamma 90
_cell_formula_units_Z 4
_cell_length_a 7.9052(3)
_cell_length_b 12.3181(4)
_cell_length_c 22.0431(6)
_cell_measurement_reflns_used 9940
_cell_measurement_temperature 301(2)
_cell_measurement_theta_max 25.45
_cell_measurement_theta_min 3.17
_cell_volume 2146.49(12)
_computing_cell_refinement 'SAINT V8.5.0.27 (Bruker AXS LLC, 2023)'
_computing_data_collection 'Bruker APEX5 v2023.9-0'(Bruker AXS Inc., 2023)'
_computing_data_reduction 'SAINT V8.5.0.27 (Bruker AXS LLC, 2023)'
_computing_molecular_graphics 'shelXle (C.B. Huebschle, rev 1503)'
_computing_publication_material 'APEX5 v2023.9-0 (Bruker AXS Inc., 2023)'
_computing_structure_refinement 'SHELXL-2019/1 (Sheldrick, 2019)'
_computing_structure_solution 'XT, VERSION 2018/2 (Sheldrick, 2019)'
_diffrn_ambient_temperature 301(2)
_diffrn_detector_area_resol_mean 0
_diffrn_measured_fraction_theta_full 0.995
_diffrn_measured_fraction_theta_max 0.995
_diffrn_measurement_device_type 'Bruker D8 Quest Photon III C14 Detector'
_diffrn_measurement_method '\f and \w scans'
_diffrn_radiation_type MoK\a
_diffrn_radiation_wavelength 0.71073
_diffrn_reflns_av_R_equivalents 0.0532
_diffrn_reflns_av_unetI/netI 0.0528
_diffrn_reflns_Laue_measured_fraction_full 0.995
_diffrn_reflns_Laue_measured_fraction_max 0.995
_diffrn_reflns_limit_h_max 9
_diffrn_reflns_limit_h_min -9
_diffrn_reflns_limit_k_max 14
_diffrn_reflns_limit_k_min -14
_diffrn_reflns_limit_l_max 25
_diffrn_reflns_limit_l_min -26
_diffrn_reflns_number 43873
_diffrn_reflns_point_group_measured_fraction_full 0.967
_diffrn_reflns_point_group_measured_fraction_max 0.967
_diffrn_reflns_theta_full 24.999
_diffrn_reflns_theta_max 24.999
_diffrn_reflns_theta_min 2.577
_diffrn_source Microfocus
_exptl_absorpt_coefficient_mu 7.507
_exptl_absorpt_correction_T_max 0.715
_exptl_absorpt_correction_T_min 0.228
_exptl_absorpt_correction_type multi-scan
_exptl_absorpt_process_details 'SADABS (Bruker, 2016)'
_exptl_crystal_colour colourless
_exptl_crystal_density_diffrn 1.918
_exptl_crystal_density_meas 1.918
_exptl_crystal_density_method none
_exptl_crystal_description block
_exptl_crystal_F_000 1184
_exptl_crystal_size_max 0.280
_exptl_crystal_size_mid 0.115
_exptl_crystal_size_min 0.048
_refine_diff_density_max 0.466
_refine_diff_density_min -0.754
_refine_diff_density_rms 0.109
_refine_ls_abs_structure_details
;
 Flack x determined using 2769 quotients [(I+)-(I-)]/[(I+)+(I-)]
 (Parsons, Flack and Wagner, Acta Cryst. B69 (2013) 249-259).
;
_refine_ls_abs_structure_Flack 0.022(5)
_refine_ls_extinction_method none
_refine_ls_goodness_of_fit_ref 1.101
_refine_ls_hydrogen_treatment constr
_refine_ls_matrix_type full
_refine_ls_number_parameters 505
_refine_ls_number_reflns 7343
_refine_ls_number_restraints 2
_refine_ls_restrained_S_all 1.101
_refine_ls_R_factor_all 0.0413
_refine_ls_R_factor_gt 0.0340
_refine_ls_shift/su_max 0.000
_refine_ls_shift/su_mean 0.000
_refine_ls_structure_factor_coef Fsqd
_refine_ls_weighting_details 'w=1/[\s^2^(Fo^2^)+(0.0367P)^2^+0.4371P] where P=(Fo^2^+2Fc^2^)/3'
_refine_ls_weighting_scheme calc
_refine_ls_wR_factor_gt 0.0773
_refine_ls_wR_factor_ref 0.0809
_reflns_Friedel_coverage 0.941
_reflns_Friedel_fraction_full 0.940
_reflns_Friedel_fraction_max 0.940
_reflns_number_gt 6463
_reflns_number_total 7343
_reflns_threshold_expression 'I > 2\s(I)'
_cod_data_source_file d5cc00496a2.cif
_cod_data_source_block shelx
_cod_depositor_comments 'Adding full bibliography for 7134322.cif.'
_cod_original_sg_symbol_H-M 'P c'
_cod_database_code 7134322
_shelx_shelxl_version_number 2018/3
_shelx_space_group_comment
;
The symmetry employed for this shelxl refinement is uniquely defined
by the following loop, which should always be used as a source of
symmetry information in preference to the above space-group names.
They are only intended as comments.
;
_shelx_estimated_absorpt_t_min 0.228
_shelx_estimated_absorpt_t_max 0.715

loop_
_space_group_symop_operation_xyz
'x, y, z'
'x, -y, z+1/2'

loop_
_atom_site_label
_atom_site_type_symbol
_atom_site_fract_x
_atom_site_fract_y
_atom_site_fract_z
_atom_site_U_iso_or_equiv
_atom_site_adp_type
_atom_site_occupancy
_atom_site_site_symmetry_order
_atom_site_calc_flag
_atom_site_refinement_flags_posn
_atom_site_refinement_flags_adp
_atom_site_refinement_flags_occupancy
_atom_site_disorder_assembly
_atom_site_disorder_group
C1 C 0.8921(8) 0.7121(5) 0.6640(3) 0.0482(16) Uani 1 1 d . . . . .
C2 C 0.8957(9) 0.5896(6) 0.6635(3) 0.0508(16) Uani 1 1 d . . . . .
C3 C 0.7897(8) 0.5382(5) 0.6197(3) 0.0521(15) Uani 1 1 d . . . . .
C4 C 0.6844(8) 0.6114(5) 0.5820(3) 0.0502(15) Uani 1 1 d . . . . .
C5 C 0.7834(8) 0.7050(5) 0.5586(3) 0.0467(13) Uani 1 1 d . . . . .
C6 C 0.8937(8) 0.7555(6) 0.6012(3) 0.0469(15) Uani 1 1 d . . . . .
C7 C 1.0023(8) 0.8362(5) 0.5821(3) 0.0525(15) Uani 1 1 d . . . . .
H7 H 1.074025 0.869182 0.610076 0.063 Uiso 1 1 calc R U . . .
C8 C 1.0064(8) 0.8697(5) 0.5206(3) 0.0514(14) Uani 1 1 d . . . . .
C9 C 0.9002(9) 0.8178(7) 0.4779(3) 0.0530(17) Uani 1 1 d . . . . .
C10 C 0.7882(9) 0.7350(6) 0.4986(3) 0.0543(16) Uani 1 1 d . . . . .
H10 H 0.717081 0.700715 0.470990 0.065 Uiso 1 1 calc R U . . .
C11 C 1.1153(10) 0.9525(6) 0.5002(4) 0.0702(19) Uani 1 1 d . . . . .
H11 H 1.187280 0.986709 0.527570 0.084 Uiso 1 1 calc R U . . .
C12 C 1.1162(12) 0.9831(7) 0.4404(4) 0.079(2) Uani 1 1 d . . . . .
H12 H 1.186649 1.039078 0.427585 0.095 Uiso 1 1 calc R U . . .
C13 C 1.0117(12) 0.9304(8) 0.3986(4) 0.081(2) Uani 1 1 d . . . . .
H13 H 1.013893 0.951167 0.358028 0.097 Uiso 1 1 calc R U . . .
C14 C 0.9067(10) 0.8491(8) 0.4167(4) 0.067(2) Uani 1 1 d . . . . .
H14 H 0.838809 0.814064 0.388329 0.080 Uiso 1 1 calc R U . . .
C15 C 0.9986(8) 0.5283(6) 0.6988(3) 0.0589(17) Uani 1 1 d . . . . .
H15 H 1.064979 0.562157 0.727993 0.071 Uiso 1 1 calc R U . . .
C16 C 1.0077(9) 0.4128(6) 0.6922(3) 0.0589(17) Uani 1 1 d . . . . .
C17 C 0.9069(10) 0.3628(6) 0.6475(4) 0.0627(19) Uani 1 1 d . . . . .
C18 C 0.7966(10) 0.4279(6) 0.6118(3) 0.0607(18) Uani 1 1 d . . . . .
H18 H 0.728383 0.395277 0.582656 0.073 Uiso 1 1 calc R U . . .
C19 C 1.1158(10) 0.3488(7) 0.7275(4) 0.081(3) Uani 1 1 d . . . . .
H19 H 1.184486 0.381461 0.756439 0.097 Uiso 1 1 calc R U . . .
C20 C 1.1217(14) 0.2393(9) 0.7199(6) 0.101(3) Uani 1 1 d . . . . .
H20 H 1.191128 0.197533 0.744715 0.122 Uiso 1 1 calc R U . . .
C21 C 1.0258(14) 0.1899(8) 0.6759(6) 0.096(3) Uani 1 1 d . . . . .
H21 H 1.033751 0.115158 0.670785 0.115 Uiso 1 1 calc R U . . .
C22 C 0.9184(12) 0.2480(7) 0.6391(5) 0.078(3) Uani 1 1 d . . . . .
H22 H 0.854618 0.213336 0.609360 0.094 Uiso 1 1 calc R U . . .
C23 C 0.8782(8) 0.7730(6) 0.7133(3) 0.0519(19) Uani 1 1 d . . . . .
C24 C 0.5169(8) 0.6011(6) 0.5737(3) 0.0601(17) Uani 1 1 d . . . . .
C25 C 0.3927(8) 0.2889(5) 0.3361(3) 0.0475(16) Uani 1 1 d . . . . .
C26 C 0.3939(8) 0.2442(6) 0.3988(3) 0.0485(15) Uani 1 1 d . . . . .
C27 C 0.2835(8) 0.2951(5) 0.4416(3) 0.0463(13) Uani 1 1 d . . . . .
C28 C 0.1842(8) 0.3884(5) 0.4182(3) 0.0505(15) Uani 1 1 d . . . . .
C29 C 0.2900(8) 0.4622(6) 0.3804(3) 0.0528(15) Uani 1 1 d . . . . .
C30 C 0.3958(9) 0.4102(6) 0.3364(3) 0.0513(16) Uani 1 1 d . . . . .
C31 C 0.4993(8) 0.4716(6) 0.3011(4) 0.0608(18) Uani 1 1 d . . . . .
H31 H 0.566133 0.437818 0.271973 0.073 Uiso 1 1 calc R U . . .
C32 C 0.5078(8) 0.5871(6) 0.3078(3) 0.0593(17) Uani 1 1 d . . . . .
C33 C 0.4055(10) 0.6375(6) 0.3526(4) 0.0624(19) Uani 1 1 d . . . . .
C34 C 0.2966(9) 0.5726(6) 0.3884(3) 0.0591(17) Uani 1 1 d . . . . .
H34 H 0.228774 0.605087 0.417705 0.071 Uiso 1 1 calc R U . . .
C35 C 0.6165(10) 0.6515(7) 0.2723(4) 0.082(3) Uani 1 1 d . . . . .
H35 H 0.684933 0.618693 0.243297 0.098 Uiso 1 1 calc R U . . .
C36 C 0.6228(14) 0.7611(8) 0.2797(6) 0.096(3) Uani 1 1 d . . . . .
H36 H 0.691997 0.803038 0.254924 0.116 Uiso 1 1 calc R U . . .
C37 C 0.5261(15) 0.8100(8) 0.3242(6) 0.098(3) Uani 1 1 d . . . . .
H37 H 0.533520 0.884790 0.329323 0.117 Uiso 1 1 calc R U . . .
C38 C 0.4194(13) 0.7521(7) 0.3612(5) 0.081(3) Uani 1 1 d . . . . .
H38 H 0.357153 0.786858 0.391229 0.097 Uiso 1 1 calc R U . . .
C39 C 0.5030(8) 0.1637(5) 0.4182(3) 0.0529(15) Uani 1 1 d . . . . .
H39 H 0.575344 0.130739 0.390514 0.063 Uiso 1 1 calc R U . . .
C40 C 0.5063(8) 0.1307(6) 0.4795(3) 0.0529(15) Uani 1 1 d . . . . .
C41 C 0.4010(9) 0.1823(6) 0.5219(3) 0.0536(17) Uani 1 1 d . . . . .
C42 C 0.2874(8) 0.2654(6) 0.5017(3) 0.0546(16) Uani 1 1 d . . . . .
H42 H 0.215875 0.299308 0.529286 0.066 Uiso 1 1 calc R U . . .
C43 C 0.6158(10) 0.0471(6) 0.4999(4) 0.0693(19) Uani 1 1 d . . . . .
H43 H 0.687797 0.012574 0.472681 0.083 Uiso 1 1 calc R U . . .
C44 C 0.6155(12) 0.0174(8) 0.5595(4) 0.082(2) Uani 1 1 d . . . . .
H44 H 0.685764 -0.038536 0.572420 0.098 Uiso 1 1 calc R U . . .
C45 C 0.5117(12) 0.0696(8) 0.6011(4) 0.082(2) Uani 1 1 d . . . . .
H45 H 0.513949 0.048637 0.641588 0.098 Uiso 1 1 calc R U . . .
C46 C 0.4071(10) 0.1509(8) 0.5833(4) 0.069(2) Uani 1 1 d . . . . .
H46 H 0.339301 0.185857 0.611682 0.083 Uiso 1 1 calc R U . . .
C47 C 0.3783(9) 0.2284(6) 0.2869(3) 0.0533(19) Uani 1 1 d . . . . .
C48 C 0.0174(8) 0.3986(6) 0.4263(3) 0.0598(17) Uani 1 1 d . . . . .
Br1 Br 0.87330(10) 0.72091(8) 0.79320(4) 0.0739(3) Uani 1 1 d . . . . .
Br2 Br 0.84621(12) 0.92470(7) 0.71122(4) 0.0752(3) Uani 1 1 d . . . . .
Br3 Br 0.38917(12) 0.48568(9) 0.60711(5) 0.0909(4) Uani 1 1 d . . . . .
Br4 Br 0.38164(10) 0.70688(11) 0.53623(4) 0.0848(3) Uani 1 1 d . . . . .
Br5 Br 0.34632(12) 0.07527(7) 0.28881(4) 0.0751(3) Uani 1 1 d . . . . .
Br6 Br 0.37334(10) 0.27910(8) 0.20687(4) 0.0740(3) Uani 1 1 d . . . . .
Br7 Br -0.11840(10) 0.29319(11) 0.46382(4) 0.0848(3) Uani 1 1 d . . . . .
Br8 Br -0.11091(12) 0.51430(9) 0.39299(5) 0.0909(4) Uani 1 1 d . . . . .

loop_
_atom_site_aniso_label
_atom_site_aniso_U_11
_atom_site_aniso_U_22
_atom_site_aniso_U_33
_atom_site_aniso_U_23
_atom_site_aniso_U_13
_atom_site_aniso_U_12
C1 0.041(3) 0.053(4) 0.051(4) 0.003(3) -0.008(3) -0.009(3)
C2 0.049(3) 0.050(4) 0.053(4) 0.005(3) 0.000(3) -0.009(3)
C3 0.055(4) 0.050(4) 0.052(4) 0.000(3) 0.005(3) -0.012(3)
C4 0.046(3) 0.054(4) 0.051(4) -0.009(3) 0.002(3) -0.007(3)
C5 0.043(3) 0.051(4) 0.046(3) -0.002(3) -0.002(2) -0.001(3)
C6 0.045(3) 0.046(4) 0.050(4) 0.002(3) -0.002(3) -0.003(3)
C7 0.049(3) 0.050(4) 0.059(4) 0.004(3) -0.006(3) -0.004(3)
C8 0.047(3) 0.051(4) 0.056(4) 0.007(3) 0.000(3) 0.001(3)
C9 0.049(4) 0.061(5) 0.048(4) 0.001(3) 0.003(3) 0.010(3)
C10 0.051(4) 0.061(4) 0.052(4) -0.006(3) -0.007(3) 0.002(3)
C11 0.070(5) 0.075(5) 0.066(5) 0.013(4) 0.000(4) -0.013(4)
C12 0.087(6) 0.080(6) 0.071(5) 0.026(4) 0.009(4) -0.017(4)
C13 0.093(6) 0.094(6) 0.055(5) 0.020(4) 0.014(4) -0.003(5)
C14 0.064(5) 0.087(6) 0.049(4) 0.005(4) 0.005(3) 0.001(4)
C15 0.047(3) 0.059(4) 0.071(4) 0.013(3) -0.005(3) -0.013(3)
C16 0.055(4) 0.055(4) 0.067(4) 0.014(3) 0.010(3) -0.009(3)
C17 0.066(4) 0.047(4) 0.074(5) 0.007(4) 0.015(4) -0.009(3)
C18 0.067(4) 0.056(4) 0.059(4) -0.005(3) 0.010(3) -0.018(3)
C19 0.064(5) 0.069(5) 0.109(7) 0.030(4) 0.002(5) -0.003(4)
C20 0.087(7) 0.076(6) 0.141(10) 0.037(6) 0.005(7) 0.007(5)
C21 0.100(7) 0.057(5) 0.130(9) 0.026(6) 0.030(7) 0.002(5)
C22 0.092(6) 0.055(5) 0.087(7) 0.007(4) 0.026(5) -0.009(4)
C23 0.059(4) 0.050(5) 0.046(5) 0.005(3) -0.010(3) -0.019(3)
C24 0.048(4) 0.072(5) 0.060(4) -0.024(3) 0.001(3) -0.010(3)
C25 0.044(3) 0.051(4) 0.047(4) 0.002(3) 0.007(3) 0.009(3)
C26 0.048(3) 0.050(4) 0.048(4) 0.004(3) 0.004(3) 0.001(3)
C27 0.043(3) 0.051(4) 0.045(3) -0.003(3) 0.003(2) 0.001(3)
C28 0.048(4) 0.054(4) 0.050(4) -0.011(3) -0.002(3) 0.009(3)
C29 0.052(4) 0.055(4) 0.051(4) 0.003(3) -0.003(3) 0.010(3)
C30 0.049(3) 0.049(4) 0.055(4) 0.005(3) 0.000(3) 0.009(3)
C31 0.047(4) 0.063(5) 0.073(5) 0.016(3) 0.003(3) 0.016(3)
C32 0.052(4) 0.057(4) 0.068(4) 0.014(3) -0.009(3) 0.008(3)
C33 0.069(4) 0.046(4) 0.072(5) 0.010(4) -0.016(4) 0.009(3)
C34 0.063(4) 0.056(4) 0.059(4) -0.003(3) -0.008(3) 0.017(3)
C35 0.062(5) 0.076(5) 0.108(7) 0.033(4) 0.001(5) 0.002(4)
C36 0.091(7) 0.074(6) 0.124(9) 0.033(6) -0.004(6) -0.004(5)
C37 0.105(7) 0.053(5) 0.135(10) 0.026(6) -0.033(7) -0.003(5)
C38 0.099(7) 0.055(5) 0.089(7) 0.006(4) -0.024(5) 0.009(5)
C39 0.046(3) 0.055(4) 0.057(4) 0.003(3) 0.004(3) 0.006(3)
C40 0.047(3) 0.056(4) 0.056(4) 0.006(3) -0.002(3) 0.000(3)
C41 0.052(4) 0.057(4) 0.053(4) 0.000(3) -0.002(3) -0.008(3)
C42 0.046(3) 0.067(4) 0.052(4) -0.008(3) 0.004(3) -0.002(3)
C43 0.067(4) 0.076(5) 0.065(5) 0.014(4) -0.002(3) 0.016(4)
C44 0.088(6) 0.084(6) 0.073(6) 0.023(4) -0.008(4) 0.020(5)
C45 0.090(6) 0.099(7) 0.057(5) 0.020(4) -0.015(4) 0.005(5)
C46 0.063(5) 0.096(6) 0.049(4) 0.005(4) -0.004(3) 0.001(4)
C47 0.059(4) 0.054(5) 0.047(5) 0.001(3) 0.009(3) 0.018(3)
C48 0.049(4) 0.071(5) 0.059(4) -0.024(3) -0.001(3) 0.006(3)
Br1 0.0944(6) 0.0797(8) 0.0477(5) 0.0104(4) -0.0040(4) -0.0212(4)
Br2 0.1094(7) 0.0546(5) 0.0617(6) -0.0036(4) -0.0029(4) -0.0019(4)
Br3 0.0691(5) 0.0921(7) 0.1116(9) -0.0341(6) 0.0175(5) -0.0396(5)
Br4 0.0562(5) 0.1312(10) 0.0671(6) -0.0141(6) -0.0121(4) 0.0136(4)
Br5 0.1093(7) 0.0547(5) 0.0613(6) -0.0033(4) 0.0031(4) 0.0019(4)
Br6 0.0953(7) 0.0795(8) 0.0472(5) 0.0103(4) 0.0041(4) 0.0210(4)
Br7 0.0556(5) 0.1315(10) 0.0672(6) -0.0131(6) 0.0123(4) -0.0137(4)
Br8 0.0690(5) 0.0927(7) 0.1110(9) -0.0334(6) -0.0172(5) 0.0394(5)

loop_
_atom_type_symbol
_atom_type_description
_atom_type_scat_dispersion_real
_atom_type_scat_dispersion_imag
_atom_type_scat_source
C C 0.0033 0.0016 'International Tables Vol C Tables 4.2.6.8 and 6.1.1.4'
H H 0.0000 0.0000 'International Tables Vol C Tables 4.2.6.8 and 6.1.1.4'
Br Br -0.2901 2.4595 'International Tables Vol C Tables 4.2.6.8 and 6.1.1.4'

loop_
_geom_angle_atom_site_label_1
_geom_angle_atom_site_label_2
_geom_angle_atom_site_label_3
_geom_angle
_geom_angle_site_symmetry_1
_geom_angle_site_symmetry_3
_geom_angle_publ_flag
C23 C1 C6 124.2(7) . . ?
C23 C1 C2 125.0(7) . . ?
C6 C1 C2 110.7(7) . . ?
C15 C2 C3 119.6(7) . . ?
C15 C2 C1 124.3(7) . . ?
C3 C2 C1 116.0(6) . . ?
C18 C3 C2 120.2(7) . . ?
C18 C3 C4 123.6(6) . . ?
C2 C3 C4 116.1(6) . . ?
C24 C4 C3 124.9(6) . . ?
C24 C4 C5 123.0(6) . . ?
C3 C4 C5 111.8(5) . . ?
C10 C5 C6 120.0(6) . . ?
C10 C5 C4 123.9(6) . . ?
C6 C5 C4 115.6(6) . . ?
C7 C6 C5 119.7(6) . . ?
C7 C6 C1 123.3(6) . . ?
C5 C6 C1 116.9(6) . . ?
C6 C7 C8 121.0(6) . . ?
C11 C8 C9 118.5(6) . . ?
C11 C8 C7 122.0(6) . . ?
C9 C8 C7 119.5(6) . . ?
C14 C9 C8 119.7(7) . . ?
C14 C9 C10 121.8(7) . . ?
C8 C9 C10 118.5(6) . . ?
C5 C10 C9 121.2(6) . . ?
C12 C11 C8 120.6(7) . . ?
C11 C12 C13 120.2(7) . . ?
C14 C13 C12 120.6(8) . . ?
C13 C14 C9 120.4(8) . . ?
C2 C15 C16 121.7(7) . . ?
C19 C16 C17 119.1(7) . . ?
C19 C16 C15 122.4(7) . . ?
C17 C16 C15 118.5(7) . . ?
C16 C17 C18 119.1(7) . . ?
C16 C17 C22 119.2(8) . . ?
C18 C17 C22 121.7(8) . . ?
C3 C18 C17 120.9(7) . . ?
C20 C19 C16 120.8(9) . . ?
C19 C20 C21 120.4(9) . . ?
C20 C21 C22 121.8(9) . . ?
C21 C22 C17 118.5(10) . . ?
C1 C23 Br1 125.3(6) . . ?
C1 C23 Br2 123.5(6) . . ?
Br1 C23 Br2 111.0(4) . . ?
C4 C24 Br4 123.8(6) . . ?
C4 C24 Br3 123.0(6) . . ?
Br4 C24 Br3 112.9(3) . . ?
C47 C25 C26 123.7(7) . . ?
C47 C25 C30 124.7(7) . . ?
C26 C25 C30 111.5(7) . . ?
C39 C26 C27 119.4(6) . . ?
C39 C26 C25 123.9(6) . . ?
C27 C26 C25 116.5(6) . . ?
C42 C27 C26 120.3(6) . . ?
C42 C27 C28 123.6(6) . . ?
C26 C27 C28 115.7(6) . . ?
C48 C28 C27 123.2(7) . . ?
C48 C28 C29 124.9(6) . . ?
C27 C28 C29 111.7(5) . . ?
C34 C29 C30 120.5(6) . . ?
C34 C29 C28 123.7(6) . . ?
C30 C29 C28 115.7(6) . . ?
C31 C30 C29 119.4(7) . . ?
C31 C30 C25 124.3(7) . . ?
C29 C30 C25 116.1(6) . . ?
C30 C31 C32 121.4(7) . . ?
C35 C32 C33 119.2(7) . . ?
C35 C32 C31 122.1(7) . . ?
C33 C32 C31 118.7(7) . . ?
C34 C33 C32 119.2(7) . . ?
C34 C33 C38 122.1(8) . . ?
C32 C33 C38 118.7(8) . . ?
C29 C34 C33 120.8(7) . . ?
C36 C35 C32 121.0(9) . . ?
C35 C36 C37 119.8(9) . . ?
C38 C37 C36 122.3(9) . . ?
C37 C38 C33 118.9(10) . . ?
C26 C39 C40 121.0(6) . . ?
C41 C40 C39 119.8(6) . . ?
C41 C40 C43 118.6(7) . . ?
C39 C40 C43 121.6(6) . . ?
C40 C41 C46 119.7(7) . . ?
C40 C41 C42 119.2(7) . . ?
C46 C41 C42 121.2(7) . . ?
C27 C42 C41 120.3(6) . . ?
C44 C43 C40 120.0(7) . . ?
C43 C44 C45 120.9(8) . . ?
C46 C45 C44 120.8(8) . . ?
C45 C46 C41 120.1(8) . . ?
C25 C47 Br6 126.0(6) . . ?
C25 C47 Br5 123.5(6) . . ?
Br6 C47 Br5 110.4(4) . . ?
C28 C48 Br7 123.9(6) . . ?
C28 C48 Br8 123.1(6) . . ?
Br7 C48 Br8 112.6(3) . . ?

loop_
_geom_bond_atom_site_label_1
_geom_bond_atom_site_label_2
_geom_bond_distance
_geom_bond_site_symmetry_2
_geom_bond_publ_flag
C1 C23 1.325(11) . ?
C1 C6 1.484(11) . ?
C1 C2 1.510(10) . ?
C2 C15 1.355(10) . ?
C2 C3 1.426(10) . ?
C3 C18 1.371(10) . ?
C3 C4 1.482(10) . ?
C4 C24 1.343(9) . ?
C4 C5 1.486(9) . ?
C5 C10 1.374(9) . ?
C5 C6 1.424(9) . ?
C6 C7 1.379(10) . ?
C7 C8 1.417(10) . ?
C8 C11 1.408(10) . ?
C8 C9 1.415(10) . ?
C9 C14 1.403(11) . ?
C9 C10 1.426(11) . ?
C11 C12 1.372(11) . ?
C12 C13 1.397(13) . ?
C13 C14 1.361(12) . ?
C15 C16 1.432(10) . ?
C16 C19 1.399(11) . ?
C16 C17 1.409(12) . ?
C17 C18 1.423(12) . ?
C17 C22 1.429(12) . ?
C19 C20 1.360(14) . ?
C20 C21 1.374(17) . ?
C21 C22 1.375(15) . ?
C23 Br1 1.876(7) . ?
C23 Br2 1.886(8) . ?
C24 Br4 1.877(8) . ?
C24 Br3 1.893(7) . ?
C25 C47 1.322(11) . ?
C25 C26 1.488(10) . ?
C25 C30 1.494(10) . ?
C26 C39 1.383(10) . ?
C26 C27 1.430(9) . ?
C27 C42 1.374(9) . ?
C27 C28 1.484(9) . ?
C28 C48 1.337(9) . ?
C28 C29 1.490(10) . ?
C29 C34 1.371(10) . ?
C29 C30 1.433(10) . ?
C30 C31 1.358(10) . ?
C31 C32 1.432(10) . ?
C32 C35 1.408(11) . ?
C32 C33 1.419(12) . ?
C33 C34 1.415(12) . ?
C33 C38 1.429(12) . ?
C35 C36 1.361(14) . ?
C36 C37 1.382(17) . ?
C37 C38 1.372(16) . ?
C39 C40 1.410(10) . ?
C40 C41 1.404(10) . ?
C40 C43 1.419(10) . ?
C41 C46 1.408(11) . ?
C41 C42 1.433(11) . ?
C43 C44 1.363(11) . ?
C44 C45 1.389(14) . ?
C45 C46 1.356(12) . ?
C47 Br6 1.871(7) . ?
C47 Br5 1.903(8) . ?
C48 Br7 1.877(8) . ?
C48 Br8 1.897(8) . ?

loop_
_geom_torsion_atom_site_label_1
_geom_torsion_atom_site_label_2
_geom_torsion_atom_site_label_3
_geom_torsion_atom_site_label_4
_geom_torsion
_geom_torsion_site_symmetry_1
_geom_torsion_site_symmetry_2
_geom_torsion_site_symmetry_3
_geom_torsion_site_symmetry_4
_geom_torsion_publ_flag
C23 C1 C2 C15 -50.7(11) . . . . ?
C6 C1 C2 C15 133.5(7) . . . . ?
C23 C1 C2 C3 133.4(7) . . . . ?
C6 C1 C2 C3 -42.4(8) . . . . ?
C15 C2 C3 C18 -2.5(10) . . . . ?
C1 C2 C3 C18 173.6(6) . . . . ?
C15 C2 C3 C4 -178.5(6) . . . . ?
C1 C2 C3 C4 -2.4(9) . . . . ?
C18 C3 C4 C24 55.3(10) . . . . ?
C2 C3 C4 C24 -128.8(7) . . . . ?
C18 C3 C4 C5 -130.1(6) . . . . ?
C2 C3 C4 C5 45.8(8) . . . . ?
C24 C4 C5 C10 -56.7(9) . . . . ?
C3 C4 C5 C10 128.6(7) . . . . ?
C24 C4 C5 C6 131.3(7) . . . . ?
C3 C4 C5 C6 -43.4(8) . . . . ?
C10 C5 C6 C7 1.5(10) . . . . ?
C4 C5 C6 C7 173.8(6) . . . . ?
C10 C5 C6 C1 -174.7(6) . . . . ?
C4 C5 C6 C1 -2.3(9) . . . . ?
C23 C1 C6 C7 53.1(10) . . . . ?
C2 C1 C6 C7 -131.0(7) . . . . ?
C23 C1 C6 C5 -130.9(7) . . . . ?
C2 C1 C6 C5 45.0(8) . . . . ?
C5 C6 C7 C8 -0.2(10) . . . . ?
C1 C6 C7 C8 175.7(6) . . . . ?
C6 C7 C8 C11 179.5(7) . . . . ?
C6 C7 C8 C9 -1.5(10) . . . . ?
C11 C8 C9 C14 0.5(10) . . . . ?
C7 C8 C9 C14 -178.6(7) . . . . ?
C11 C8 C9 C10 -179.2(7) . . . . ?
C7 C8 C9 C10 1.8(10) . . . . ?
C6 C5 C10 C9 -1.1(10) . . . . ?
C4 C5 C10 C9 -172.8(6) . . . . ?
C14 C9 C10 C5 179.9(7) . . . . ?
C8 C9 C10 C5 -0.5(10) . . . . ?
C9 C8 C11 C12 1.0(11) . . . . ?
C7 C8 C11 C12 -180.0(8) . . . . ?
C8 C11 C12 C13 -1.6(13) . . . . ?
C11 C12 C13 C14 0.7(14) . . . . ?
C12 C13 C14 C9 0.8(13) . . . . ?
C8 C9 C14 C13 -1.4(11) . . . . ?
C10 C9 C14 C13 178.2(8) . . . . ?
C3 C2 C15 C16 1.8(10) . . . . ?
C1 C2 C15 C16 -174.0(7) . . . . ?
C2 C15 C16 C19 178.7(7) . . . . ?
C2 C15 C16 C17 0.3(10) . . . . ?
C19 C16 C17 C18 179.8(7) . . . . ?
C15 C16 C17 C18 -1.7(10) . . . . ?
C19 C16 C17 C22 -0.4(10) . . . . ?
C15 C16 C17 C22 178.1(7) . . . . ?
C2 C3 C18 C17 1.1(10) . . . . ?
C4 C3 C18 C17 176.7(6) . . . . ?
C16 C17 C18 C3 1.1(10) . . . . ?
C22 C17 C18 C3 -178.7(7) . . . . ?
C17 C16 C19 C20 -1.4(12) . . . . ?
C15 C16 C19 C20 -179.8(8) . . . . ?
C16 C19 C20 C21 2.4(15) . . . . ?
C19 C20 C21 C22 -1.6(16) . . . . ?
C20 C21 C22 C17 -0.2(14) . . . . ?
C16 C17 C22 C21 1.2(11) . . . . ?
C18 C17 C22 C21 -179.0(8) . . . . ?
C6 C1 C23 Br1 179.3(5) . . . . ?
C2 C1 C23 Br1 4.0(10) . . . . ?
C6 C1 C23 Br2 3.4(9) . . . . ?
C2 C1 C23 Br2 -171.9(5) . . . . ?
C3 C4 C24 Br4 169.8(5) . . . . ?
C5 C4 C24 Br4 -4.2(9) . . . . ?
C3 C4 C24 Br3 -2.6(9) . . . . ?
C5 C4 C24 Br3 -176.7(5) . . . . ?
C47 C25 C26 C39 54.1(10) . . . . ?
C30 C25 C26 C39 -130.5(7) . . . . ?
C47 C25 C26 C27 -131.1(7) . . . . ?
C30 C25 C26 C27 44.4(8) . . . . ?
C39 C26 C27 C42 0.8(10) . . . . ?
C25 C26 C27 C42 -174.3(6) . . . . ?
C39 C26 C27 C28 173.8(6) . . . . ?
C25 C26 C27 C28 -1.4(9) . . . . ?
C42 C27 C28 C48 -56.4(9) . . . . ?
C26 C27 C28 C48 131.0(7) . . . . ?
C42 C27 C28 C29 128.7(7) . . . . ?
C26 C27 C28 C29 -44.0(8) . . . . ?
C48 C28 C29 C34 55.2(10) . . . . ?
C27 C28 C29 C34 -130.0(6) . . . . ?
C48 C28 C29 C30 -128.6(7) . . . . ?
C27 C28 C29 C30 46.2(8) . . . . ?
C34 C29 C30 C31 -2.1(10) . . . . ?
C28 C29 C30 C31 -178.5(6) . . . . ?
C34 C29 C30 C25 173.5(6) . . . . ?
C28 C29 C30 C25 -2.9(9) . . . . ?
C47 C25 C30 C31 -51.3(11) . . . . ?
C26 C25 C30 C31 133.4(7) . . . . ?
C47 C25 C30 C29 133.4(7) . . . . ?
C26 C25 C30 C29 -41.9(8) . . . . ?
C29 C30 C31 C32 1.4(10) . . . . ?
C25 C30 C31 C32 -173.8(7) . . . . ?
C30 C31 C32 C35 178.9(7) . . . . ?
C30 C31 C32 C33 0.2(10) . . . . ?
C35 C32 C33 C34 -179.8(7) . . . . ?
C31 C32 C33 C34 -1.0(10) . . . . ?
C35 C32 C33 C38 -1.5(10) . . . . ?
C31 C32 C33 C38 177.3(7) . . . . ?
C30 C29 C34 C33 1.2(10) . . . . ?
C28 C29 C34 C33 177.3(6) . . . . ?
C32 C33 C34 C29 0.3(10) . . . . ?
C38 C33 C34 C29 -177.9(7) . . . . ?
C33 C32 C35 C36 -0.9(12) . . . . ?
C31 C32 C35 C36 -179.7(8) . . . . ?
C32 C35 C36 C37 2.4(15) . . . . ?
C35 C36 C37 C38 -1.3(16) . . . . ?
C36 C37 C38 C33 -1.1(15) . . . . ?
C34 C33 C38 C37 -179.2(8) . . . . ?
C32 C33 C38 C37 2.5(12) . . . . ?
C27 C26 C39 C40 0.4(10) . . . . ?
C25 C26 C39 C40 175.1(7) . . . . ?
C26 C39 C40 C41 -1.9(10) . . . . ?
C26 C39 C40 C43 179.1(7) . . . . ?
C39 C40 C41 C46 -178.6(7) . . . . ?
C43 C40 C41 C46 0.4(10) . . . . ?
C39 C40 C41 C42 2.2(10) . . . . ?
C43 C40 C41 C42 -178.8(7) . . . . ?
C26 C27 C42 C41 -0.5(10) . . . . ?
C28 C27 C42 C41 -172.9(6) . . . . ?
C40 C41 C42 C27 -1.0(10) . . . . ?
C46 C41 C42 C27 179.9(7) . . . . ?
C41 C40 C43 C44 0.9(12) . . . . ?
C39 C40 C43 C44 180.0(8) . . . . ?
C40 C43 C44 C45 -1.4(14) . . . . ?
C43 C44 C45 C46 0.5(15) . . . . ?
C44 C45 C46 C41 0.9(13) . . . . ?
C40 C41 C46 C45 -1.3(12) . . . . ?
C42 C41 C46 C45 177.8(8) . . . . ?
C26 C25 C47 Br6 179.3(5) . . . . ?
C30 C25 C47 Br6 4.4(10) . . . . ?
C26 C25 C47 Br5 3.0(10) . . . . ?
C30 C25 C47 Br5 -171.9(5) . . . . ?
C27 C28 C48 Br7 -4.1(9) . . . . ?
C29 C28 C48 Br7 170.1(5) . . . . ?
C27 C28 C48 Br8 -176.9(5) . . . . ?
C29 C28 C48 Br8 -2.7(9) . . . . ?
